data_1520673
loop_
_publ_author_name
'Xu, Jing'
'Sun, Yihang'
'Wang, Meicheng'
'Ren, Quanhui'
'Li, Shen'
'Wang, Hao'
'Sun, Xiaocong'
'Jin, Da-Qing'
'Sun, Hongwei'
'Ohizumi, Yasushi'
'Guo, Yuanqiang'

_publ_section_title
;
 Bioactive Diterpenoids from the Leaves of Callicarpa macrophylla.
;
_journal_issue 7
_journal_name_full 'Journal of natural products'
_journal_page_first 1563
_journal_page_last 1569
_journal_paper_doi 10.1021/acs.jnatprod.5b00018
_journal_volume 78
_journal_year 2015
_chemical_formula_sum 'C20 H30 O4'
_chemical_formula_weight 334.44
_chemical_name_systematic
; 
 ? 
;
_space_group_IT_number 19
_symmetry_cell_setting orthorhombic
_symmetry_space_group_name_Hall 'P 2ac 2ab'
_symmetry_space_group_name_H-M 'P 21 21 21'
_atom_sites_solution_hydrogens geom
_atom_sites_solution_primary direct
_atom_sites_solution_secondary difmap
_audit_creation_method SHELXL-97
_cell_angle_alpha 90.00
_cell_angle_beta 90.00
_cell_angle_gamma 90.00
_cell_formula_units_Z 4
_cell_length_a 7.5870(15)
_cell_length_b 9.6985(19)
_cell_length_c 25.106(5)
_cell_measurement_temperature 293(2)
_cell_volume 1847.4(6)
_computing_structure_refinement 'SHELXL-97 (Sheldrick, 1997)'
_computing_structure_solution 'SHELXS-97 (Sheldrick, 1990)'
_diffrn_ambient_temperature 293(2)
_diffrn_measured_fraction_theta_full 0.997
_diffrn_measured_fraction_theta_max 0.997
_diffrn_radiation_monochromator graphite
_diffrn_radiation_source 'fine-focus sealed tube'
_diffrn_radiation_type MoK\a
_diffrn_radiation_wavelength 0.71073
_diffrn_reflns_av_R_equivalents 0.1022
_diffrn_reflns_av_sigmaI/netI 0.0812
_diffrn_reflns_limit_h_max 9
_diffrn_reflns_limit_h_min -9
_diffrn_reflns_limit_k_max 11
_diffrn_reflns_limit_k_min -11
_diffrn_reflns_limit_l_max 30
_diffrn_reflns_limit_l_min -30
_diffrn_reflns_number 15232
_diffrn_reflns_theta_full 25.49
_diffrn_reflns_theta_max 25.49
_diffrn_reflns_theta_min 3.14
_exptl_absorpt_coefficient_mu 0.082
_exptl_absorpt_correction_T_max 0.9878
_exptl_absorpt_correction_T_min 0.9798
_exptl_crystal_density_diffrn 1.202
_exptl_crystal_density_method 'not measured'
_exptl_crystal_F_000 728
_exptl_crystal_size_max 0.25
_exptl_crystal_size_mid 0.20
_exptl_crystal_size_min 0.15
_refine_diff_density_max 0.580
_refine_diff_density_min -0.273
_refine_diff_density_rms 0.064
_refine_ls_abs_structure_details 'Flack H D (1983), Acta Cryst. A39, 876-881'
_refine_ls_abs_structure_Flack -0.4(18)
_refine_ls_extinction_coef 0.024(7)
_refine_ls_extinction_expression Fc^*^=kFc[1+0.001xFc^2^\l^3^/sin(2\q)]^-1/4^
_refine_ls_extinction_method SHELXL
_refine_ls_goodness_of_fit_ref 1.072
_refine_ls_hydrogen_treatment mixed
_refine_ls_matrix_type full
_refine_ls_number_parameters 218
_refine_ls_number_reflns 3429
_refine_ls_number_restraints 0
_refine_ls_restrained_S_all 1.072
_refine_ls_R_factor_all 0.0753
_refine_ls_R_factor_gt 0.0611
_refine_ls_shift/su_max 0.001
_refine_ls_shift/su_mean 0.000
_refine_ls_structure_factor_coef Fsqd
_refine_ls_weighting_details 'calc w=1/[\s^2^(Fo^2^)+(0.1200P)^2^+0.0000P] where P=(Fo^2^+2Fc^2^)/3'
_refine_ls_weighting_scheme calc
_refine_ls_wR_factor_gt 0.1745
_refine_ls_wR_factor_ref 0.1842
_reflns_number_gt 2825
_reflns_number_total 3429
_reflns_threshold_expression >2sigma(I)
_cod_data_source_file np5b00018_si_002.cif
_cod_data_source_block b
_cod_depositor_comments 'Adding full bibliography for 1520673.cif.'
_cod_database_code 1520673

loop_
_symmetry_equiv_pos_as_xyz
'x, y, z'
'-x+1/2, -y, z+1/2'
'-x, y+1/2, -z+1/2'
'x+1/2, -y+1/2, -z'

loop_
_atom_site_label
_atom_site_type_symbol
_atom_site_fract_x
_atom_site_fract_y
_atom_site_fract_z
_atom_site_U_iso_or_equiv
_atom_site_adp_type
_atom_site_occupancy
_atom_site_symmetry_multiplicity
_atom_site_calc_flag
_atom_site_refinement_flags
O1 O 0.1905(4) 0.3247(2) 0.87965(9) 0.0764(8) Uani 1 1 d .
H1C H 0.1440 0.2506 0.8867 0.115 Uiso 1 1 calc R
O2 O 0.0795(6) 0.2811(3) 0.80111(12) 0.1217(16) Uani 1 1 d .
O3 O 0.3985(3) 0.8605(3) 0.93019(9) 0.0612(6) Uani 1 1 d .
O4 O 0.0584(3) 1.0875(2) 0.91915(8) 0.0602(6) Uani 1 1 d .
C1 C 0.5012(4) 0.7052(3) 0.84613(13) 0.0568(8) Uani 1 1 d .
H1A H 0.5426 0.6635 0.8789 0.068 Uiso 1 1 calc R
H1B H 0.5673 0.7896 0.8406 0.068 Uiso 1 1 calc R
C2 C 0.5364(4) 0.6074(4) 0.80019(16) 0.0672(9) Uani 1 1 d .
H2A H 0.4996 0.6499 0.7670 0.081 Uiso 1 1 calc R
H2B H 0.6617 0.5885 0.7979 0.081 Uiso 1 1 calc R
C3 C 0.4367(4) 0.4734(4) 0.80825(14) 0.0608(8) Uani 1 1 d .
H3A H 0.4788 0.4291 0.8405 0.073 Uiso 1 1 calc R
H3B H 0.4611 0.4122 0.7786 0.073 Uiso 1 1 calc R
C4 C 0.2342(4) 0.4952(3) 0.81264(9) 0.0422(6) Uani 1 1 d .
C5 C 0.1970(4) 0.6043(2) 0.85589(10) 0.0371(6) Uani 1 1 d .
H5A H 0.2363 0.5616 0.8892 0.044 Uiso 1 1 calc R
C6 C 0.0009(3) 0.6336(3) 0.86439(11) 0.0464(6) Uani 1 1 d .
H6A H -0.0649 0.5478 0.8634 0.056 Uiso 1 1 calc R
H6B H -0.0425 0.6925 0.8361 0.056 Uiso 1 1 calc R
C7 C -0.0263(4) 0.7041(3) 0.91799(13) 0.0514(7) Uani 1 1 d .
H7A H 0.0012 0.6388 0.9461 0.062 Uiso 1 1 calc R
H7B H -0.1498 0.7285 0.9215 0.062 Uiso 1 1 calc R
C8 C 0.0861(4) 0.8355(3) 0.92641(10) 0.0395(6) Uani 1 1 d .
C9 C 0.2747(4) 0.8161(3) 0.90497(10) 0.0399(6) Uani 1 1 d .
C10 C 0.3043(4) 0.7404(3) 0.85181(10) 0.0388(6) Uani 1 1 d .
C11 C 0.0850(5) 0.8779(3) 0.98582(11) 0.0531(7) Uani 1 1 d .
H11A H 0.0799 0.7971 1.0085 0.064 Uiso 1 1 calc R
H11B H 0.1903 0.9300 0.9945 0.064 Uiso 1 1 calc R
C12 C -0.0782(5) 0.9660(4) 0.99311(12) 0.0620(9) Uani 1 1 d .
H12A H -0.1787 0.9093 1.0026 0.074 Uiso 1 1 calc R
H12B H -0.0599 1.0339 1.0209 0.074 Uiso 1 1 calc R
C13 C -0.1071(5) 1.0336(3) 0.94152(13) 0.0592(8) Uani 1 1 d .
C14 C -0.0057(4) 0.9574(3) 0.90068(11) 0.0501(7) Uani 1 1 d .
H14A H -0.0523 0.9491 0.8644 0.060 Uiso 1 1 calc R
C15 C -0.2778(7) 1.1151(4) 0.93272(16) 0.0898(13) Uani 1 1 d .
H15A H -0.3743 1.0677 0.9510 0.108 Uiso 1 1 calc R
C16 C -0.3271(7) 1.1352(6) 0.8765(2) 0.1091(16) Uani 1 1 d .
H16A H -0.3450 1.0471 0.8599 0.164 Uiso 1 1 calc R
H16B H -0.2346 1.1837 0.8584 0.164 Uiso 1 1 calc R
H16C H -0.4340 1.1880 0.8746 0.164 Uiso 1 1 calc R
C17 C -0.2468(11) 1.2615(6) 0.9605(2) 0.146(3) Uani 1 1 d .
H17A H -0.3509 1.3169 0.9567 0.219 Uiso 1 1 calc R
H17B H -0.1490 1.3072 0.9439 0.219 Uiso 1 1 calc R
H17C H -0.2219 1.2481 0.9977 0.219 Uiso 1 1 calc R
C18 C 0.1551(5) 0.5304(4) 0.75807(11) 0.0621(9) Uani 1 1 d .
H18A H 0.0301 0.5426 0.7615 0.093 Uiso 1 1 calc R
H18B H 0.1785 0.4566 0.7336 0.093 Uiso 1 1 calc R
H18C H 0.2072 0.6139 0.7449 0.093 Uiso 1 1 calc R
C19 C 0.1573(4) 0.3575(3) 0.82926(13) 0.0567(8) Uani 1 1 d .
C20 C 0.2479(5) 0.8397(3) 0.80700(11) 0.0543(8) Uani 1 1 d .
H20A H 0.3214 0.9202 0.8077 0.082 Uiso 1 1 calc R
H20B H 0.1273 0.8662 0.8122 0.082 Uiso 1 1 calc R
H20C H 0.2600 0.7944 0.7732 0.082 Uiso 1 1 calc R

loop_
_atom_site_aniso_label
_atom_site_aniso_U_11
_atom_site_aniso_U_22
_atom_site_aniso_U_33
_atom_site_aniso_U_23
_atom_site_aniso_U_13
_atom_site_aniso_U_12
O1 0.120(2) 0.0414(12) 0.0680(14) 0.0075(10) -0.0174(14) -0.0142(14)
O2 0.204(4) 0.081(2) 0.0809(17) -0.0035(16) -0.035(2) -0.076(3)
O3 0.0495(12) 0.0660(14) 0.0681(13) -0.0115(11) -0.0144(10) -0.0144(11)
O4 0.0898(18) 0.0322(10) 0.0586(12) -0.0002(9) 0.0016(11) 0.0061(11)
C1 0.0373(16) 0.0586(18) 0.0745(19) -0.0037(15) 0.0028(13) -0.0032(14)
C2 0.0399(16) 0.076(2) 0.085(2) -0.0124(19) 0.0134(15) -0.0003(17)
C3 0.055(2) 0.0558(17) 0.0713(19) -0.0153(16) 0.0017(15) 0.0167(16)
C4 0.0417(15) 0.0398(14) 0.0452(14) -0.0032(12) -0.0033(11) 0.0033(12)
C5 0.0410(14) 0.0303(12) 0.0400(12) 0.0043(10) -0.0061(10) -0.0026(10)
C6 0.0333(14) 0.0417(13) 0.0643(16) -0.0098(13) -0.0002(12) -0.0070(12)
C7 0.0421(16) 0.0430(15) 0.0690(18) -0.0125(13) 0.0076(13) -0.0073(13)
C8 0.0444(15) 0.0324(12) 0.0416(12) 0.0011(11) -0.0041(11) -0.0031(11)
C9 0.0399(15) 0.0308(12) 0.0491(13) 0.0073(11) -0.0041(11) -0.0036(11)
C10 0.0360(14) 0.0350(13) 0.0454(13) 0.0015(11) -0.0045(11) -0.0018(11)
C11 0.070(2) 0.0470(15) 0.0422(14) -0.0002(12) 0.0021(13) -0.0086(15)
C12 0.072(2) 0.0609(18) 0.0532(16) -0.0147(15) 0.0133(15) -0.0123(17)
C13 0.0563(19) 0.0539(17) 0.0675(19) -0.0173(15) 0.0024(14) 0.0078(16)
C14 0.0600(19) 0.0431(15) 0.0471(14) -0.0086(12) -0.0086(13) 0.0091(14)
C15 0.109(3) 0.074(2) 0.086(3) -0.011(2) 0.009(2) 0.028(3)
C16 0.121(4) 0.095(3) 0.112(3) 0.002(3) -0.009(3) 0.050(3)
C17 0.161(6) 0.113(4) 0.165(5) -0.080(4) -0.030(4) 0.080(4)
C18 0.075(2) 0.066(2) 0.0450(15) -0.0082(15) -0.0118(14) 0.0014(18)
C19 0.069(2) 0.0378(15) 0.0630(18) -0.0107(15) -0.0007(15) -0.0047(14)
C20 0.070(2) 0.0443(16) 0.0488(15) 0.0119(13) 0.0037(14) -0.0021(15)

loop_
_atom_type_symbol
_atom_type_description
_atom_type_scat_dispersion_real
_atom_type_scat_dispersion_imag
_atom_type_scat_source
C C 0.0033 0.0016 'International Tables Vol C Tables 4.2.6.8 and 6.1.1.4'
H H 0.0000 0.0000 'International Tables Vol C Tables 4.2.6.8 and 6.1.1.4'
O O 0.0106 0.0060 'International Tables Vol C Tables 4.2.6.8 and 6.1.1.4'

loop_
_geom_angle_atom_site_label_1
_geom_angle_atom_site_label_2
_geom_angle_atom_site_label_3
_geom_angle
C19 O1 H1C 109.5
C14 O4 C13 61.3(2)
C10 C1 C2 112.3(3)
C10 C1 H1A 109.1
C2 C1 H1A 109.1
C10 C1 H1B 109.1
C2 C1 H1B 109.1
H1A C1 H1B 107.9
C3 C2 C1 110.3(3)
C3 C2 H2A 109.6
C1 C2 H2A 109.6
C3 C2 H2B 109.6
C1 C2 H2B 109.6
H2A C2 H2B 108.1
C2 C3 C4 112.7(3)
C2 C3 H3A 109.0
C4 C3 H3A 109.0
C2 C3 H3B 109.0
C4 C3 H3B 109.0
H3A C3 H3B 107.8
C19 C4 C18 106.9(2)
C19 C4 C5 109.9(2)
C18 C4 C5 113.8(2)
C19 C4 C3 106.3(3)
C18 C4 C3 110.7(2)
C5 C4 C3 108.9(2)
C6 C5 C4 113.8(2)
C6 C5 C10 111.1(2)
C4 C5 C10 116.1(2)
C6 C5 H5A 104.8
C4 C5 H5A 104.8
C10 C5 H5A 104.8
C5 C6 C7 109.8(2)
C5 C6 H6A 109.7
C7 C6 H6A 109.7
C5 C6 H6B 109.7
C7 C6 H6B 109.7
H6A C6 H6B 108.2
C6 C7 C8 114.6(2)
C6 C7 H7A 108.6
C8 C7 H7A 108.6
C6 C7 H7B 108.6
C8 C7 H7B 108.6
H7A C7 H7B 107.6
C14 C8 C9 111.9(2)
C14 C8 C11 101.6(2)
C9 C8 C11 111.9(2)
C14 C8 C7 109.3(2)
C9 C8 C7 111.3(2)
C11 C8 C7 110.4(2)
O3 C9 C10 120.6(3)
O3 C9 C8 119.6(2)
C10 C9 C8 119.8(2)
C9 C10 C1 109.1(2)
C9 C10 C5 105.8(2)
C1 C10 C5 109.0(2)
C9 C10 C20 107.1(2)
C1 C10 C20 109.9(2)
C5 C10 C20 115.7(2)
C12 C11 C8 105.7(2)
C12 C11 H11A 110.6
C8 C11 H11A 110.6
C12 C11 H11B 110.6
C8 C11 H11B 110.6
H11A C11 H11B 108.7
C13 C12 C11 105.5(2)
C13 C12 H12A 110.6
C11 C12 H12A 110.6
C13 C12 H12B 110.6
C11 C12 H12B 110.6
H12A C12 H12B 108.8
O4 C13 C14 57.93(19)
O4 C13 C12 111.6(3)
C14 C13 C12 108.1(3)
O4 C13 C15 118.9(3)
C14 C13 C15 126.6(3)
C12 C13 C15 118.9(3)
O4 C14 C13 60.7(2)
O4 C14 C8 113.2(2)
C13 C14 C8 109.4(3)
O4 C14 H14A 119.8
C13 C14 H14A 119.8
C8 C14 H14A 119.8
C16 C15 C13 114.9(4)
C16 C15 C17 109.8(4)
C13 C15 C17 105.7(4)
C16 C15 H15A 108.8
C13 C15 H15A 108.8
C17 C15 H15A 108.8
C15 C16 H16A 109.5
C15 C16 H16B 109.5
H16A C16 H16B 109.5
C15 C16 H16C 109.5
H16A C16 H16C 109.5
H16B C16 H16C 109.5
C15 C17 H17A 109.5
C15 C17 H17B 109.5
H17A C17 H17B 109.5
C15 C17 H17C 109.5
H17A C17 H17C 109.5
H17B C17 H17C 109.5
C4 C18 H18A 109.5
C4 C18 H18B 109.5
H18A C18 H18B 109.5
C4 C18 H18C 109.5
H18A C18 H18C 109.5
H18B C18 H18C 109.5
O2 C19 O1 120.9(3)
O2 C19 C4 125.4(3)
O1 C19 C4 113.6(2)
C10 C20 H20A 109.5
C10 C20 H20B 109.5
H20A C20 H20B 109.5
C10 C20 H20C 109.5
H20A C20 H20C 109.5
H20B C20 H20C 109.5

loop_
_geom_bond_atom_site_label_1
_geom_bond_atom_site_label_2
_geom_bond_distance
O1 C19 1.329(4)
O1 H1C 0.8200
O2 C19 1.182(4)
O3 C9 1.211(3)
O4 C14 1.429(4)
O4 C13 1.471(4)
C1 C10 1.539(4)
C1 C2 1.517(5)
C1 H1A 0.9700
C1 H1B 0.9700
C2 C3 1.517(5)
C2 H2A 0.9700
C2 H2B 0.9700
C3 C4 1.554(4)
C3 H3A 0.9700
C3 H3B 0.9700
C4 C19 1.515(4)
C4 C18 1.534(4)
C4 C5 1.542(4)
C5 C6 1.530(4)
C5 C10 1.555(4)
C5 H5A 0.9800
C6 C7 1.523(4)
C6 H6A 0.9700
C6 H6B 0.9700
C7 C8 1.548(4)
C7 H7A 0.9700
C7 H7B 0.9700
C8 C14 1.517(4)
C8 C9 1.541(4)
C8 C11 1.547(4)
C9 C10 1.540(4)
C10 C20 1.541(4)
C11 C12 1.516(5)
C11 H11A 0.9700
C11 H11B 0.9700
C12 C13 1.468(5)
C12 H12A 0.9700
C12 H12B 0.9700
C13 C14 1.480(4)
C13 C15 1.533(6)
C14 H14A 0.9800
C15 C16 1.473(6)
C15 C17 1.599(7)
C15 H15A 0.9800
C16 H16A 0.9600
C16 H16B 0.9600
C16 H16C 0.9600
C17 H17A 0.9600
C17 H17B 0.9600
C17 H17C 0.9600
C18 H18A 0.9600
C18 H18B 0.9600
C18 H18C 0.9600
C20 H20A 0.9600
C20 H20B 0.9600
C20 H20C 0.9600

loop_
_geom_torsion_atom_site_label_1
_geom_torsion_atom_site_label_2
_geom_torsion_atom_site_label_3
_geom_torsion_atom_site_label_4
_geom_torsion
C10 C1 C2 C3 -59.7(4)
C1 C2 C3 C4 59.0(4)
C2 C3 C4 C19 -171.1(3)
C2 C3 C4 C18 73.1(3)
C2 C3 C4 C5 -52.8(3)
C19 C4 C5 C6 -63.3(3)
C18 C4 C5 C6 56.6(3)
C3 C4 C5 C6 -179.3(2)
C19 C4 C5 C10 165.7(2)
C18 C4 C5 C10 -74.4(3)
C3 C4 C5 C10 49.7(3)
C4 C5 C6 C7 161.9(2)
C10 C5 C6 C7 -64.8(3)
C5 C6 C7 C8 53.9(3)
C6 C7 C8 C14 83.2(3)
C6 C7 C8 C9 -40.9(3)
C6 C7 C8 C11 -165.9(3)
C14 C8 C9 O3 98.3(3)
C11 C8 C9 O3 -15.0(3)
C7 C8 C9 O3 -139.0(3)
C14 C8 C9 C10 -81.8(3)
C11 C8 C9 C10 164.9(2)
C7 C8 C9 C10 40.9(3)
O3 C9 C10 C1 13.1(4)
C8 C9 C10 C1 -166.8(2)
O3 C9 C10 C5 130.2(3)
C8 C9 C10 C5 -49.7(3)
O3 C9 C10 C20 -105.8(3)
C8 C9 C10 C20 74.3(3)
C2 C1 C10 C9 169.2(3)
C2 C1 C10 C5 54.1(3)
C2 C1 C10 C20 -73.7(3)
C6 C5 C10 C9 60.0(3)
C4 C5 C10 C9 -167.8(2)
C6 C5 C10 C1 177.2(2)
C4 C5 C10 C1 -50.6(3)
C6 C5 C10 C20 -58.4(3)
C4 C5 C10 C20 73.8(3)
C14 C8 C11 C12 29.9(3)
C9 C8 C11 C12 149.5(2)
C7 C8 C11 C12 -86.0(3)
C8 C11 C12 C13 -30.1(3)
C14 O4 C13 C12 98.4(3)
C14 O4 C13 C15 -117.3(3)
C11 C12 C13 O4 -44.3(3)
C11 C12 C13 C14 17.6(3)
C11 C12 C13 C15 171.5(3)
C13 O4 C14 C8 -100.1(3)
C12 C13 C14 O4 -104.6(3)
C15 C13 C14 O4 104.1(4)
O4 C13 C14 C8 106.3(3)
C12 C13 C14 C8 1.7(4)
C15 C13 C14 C8 -149.5(4)
C9 C8 C14 O4 -73.5(3)
C11 C8 C14 O4 46.0(3)
C7 C8 C14 O4 162.7(2)
C9 C8 C14 C13 -139.2(3)
C11 C8 C14 C13 -19.6(3)
C7 C8 C14 C13 97.1(3)
O4 C13 C15 C16 59.8(5)
C14 C13 C15 C16 -9.9(6)
C12 C13 C15 C16 -158.5(4)
O4 C13 C15 C17 -61.3(5)
C14 C13 C15 C17 -131.1(5)
C12 C13 C15 C17 80.4(5)
C18 C4 C19 O2 13.2(5)
C5 C4 C19 O2 137.2(4)
C3 C4 C19 O2 -105.1(5)
C18 C4 C19 O1 -169.2(3)
C5 C4 C19 O1 -45.2(4)
C3 C4 C19 O1 72.5(3)
